data_4081014
loop_
_publ_author_name
'Orbisaglia, Serena'
'Jacques, B\'eatrice'
'Braunstein, Pierre'
'Hueber, Damien'
'Pale, Patrick'
'Blanc, Aur\'elien'
'de Fr\'emont, Pierre'

_publ_section_title
;
 Synthesis, Characterization, and Catalytic Activity of Cationic NHC
 Gold(III) Pyridine Complexes
;
_journal_issue 15
_journal_name_full Organometallics
_journal_page_first 4153
_journal_paper_doi 10.1021/om400338k
_journal_volume 32
_journal_year 2013
_chemical_formula_moiety 'C26 H29 Au N3, F6 P '
_chemical_formula_sum 'C26 H29 Au F6 N3 P'
_chemical_formula_weight 725.46
_chemical_name_common IMesAuPyrPF6
_space_group_IT_number 14
_symmetry_cell_setting monoclinic
_symmetry_Int_Tables_number 14
_symmetry_space_group_name_Hall '-P 2ybc'
_symmetry_space_group_name_H-M 'P 1 21/c 1'
_atom_sites_solution_hydrogens geom
_atom_sites_solution_primary direct
_atom_sites_solution_secondary difmap
_audit_creation_method SHELXL-97
_cell_angle_alpha 90.00
_cell_angle_beta 106.5000(10)
_cell_angle_gamma 90.00
_cell_formula_units_Z 8
_cell_length_a 10.8390(2)
_cell_length_b 34.2340(7)
_cell_length_c 15.4400(2)
_cell_measurement_reflns_used 63407
_cell_measurement_temperature 173(2)
_cell_measurement_theta_max 27.485
_cell_measurement_theta_min 0.998
_cell_volume 5493.27(17)
_computing_cell_refinement 'HKL Scalepack (Otwinowski & Minor 1997)'
_computing_data_collection 'Collect (Bruker AXS BV, 1997-2004)'
_computing_data_reduction 'HKL Denzo and Scalepack (Otwinowski & Minor 1997)'
_computing_molecular_graphics 'Ortep-3 for Windows (Farrugia, 1997)'
_computing_publication_material 'WinGX publication routines (Farrugia, 1999)'
_computing_structure_refinement 'SHELXL-97 (Sheldrick, 2008)'
_diffrn_ambient_temperature 173(2)
_diffrn_detector_area_resol_mean 9
_diffrn_measured_fraction_theta_full 0.993
_diffrn_measured_fraction_theta_max 0.993
_diffrn_measurement_device_type KappaCCD
_diffrn_measurement_method 'CCD rotation images, thick slices'
_diffrn_radiation_monochromator graphite
_diffrn_radiation_probe x-ray
_diffrn_radiation_type MoK\a
_diffrn_radiation_wavelength 0.71073
_diffrn_reflns_av_R_equivalents 0.0646
_diffrn_reflns_av_sigmaI/netI 0.0592
_diffrn_reflns_limit_h_max 13
_diffrn_reflns_limit_h_min -13
_diffrn_reflns_limit_k_max 42
_diffrn_reflns_limit_k_min -34
_diffrn_reflns_limit_l_max 18
_diffrn_reflns_limit_l_min -19
_diffrn_reflns_number 46944
_diffrn_reflns_theta_full 26.00
_diffrn_reflns_theta_max 26.00
_diffrn_reflns_theta_min 1.19
_diffrn_source 'fine-focus sealed tube'
_exptl_absorpt_coefficient_mu 5.475
_exptl_absorpt_correction_T_max 0.2599
_exptl_absorpt_correction_T_min 0.1908
_exptl_absorpt_correction_type multi-scan
_exptl_absorpt_process_details
;
[c.f. r.h. blessing, acta cryst. (1995), a51, 33-38]
;
_exptl_crystal_colour colorless
_exptl_crystal_density_diffrn 1.754
_exptl_crystal_density_method 'not measured'
_exptl_crystal_description Prism
_exptl_crystal_F_000 2832
_exptl_crystal_recrystallization_method 'Acetone -  Ether'
_exptl_crystal_size_max 0.30
_exptl_crystal_size_mid 0.18
_exptl_crystal_size_min 0.10
_refine_diff_density_max 3.989
_refine_diff_density_min -1.663
_refine_diff_density_rms 0.157
_refine_ls_extinction_method none
_refine_ls_goodness_of_fit_ref 1.027
_refine_ls_hydrogen_treatment constr
_refine_ls_matrix_type full
_refine_ls_number_parameters 679
_refine_ls_number_reflns 10707
_refine_ls_number_restraints 0
_refine_ls_restrained_S_all 1.027
_refine_ls_R_factor_all 0.0801
_refine_ls_R_factor_gt 0.0403
_refine_ls_shift/su_max 0.001
_refine_ls_shift/su_mean 0.000
_refine_ls_structure_factor_coef Fsqd
_refine_ls_weighting_details 'calc w=1/[\s^2^(Fo^2^)+(0.0360P)^2^+0.0000P] where P=(Fo^2^+2Fc^2^)/3'
_refine_ls_weighting_scheme calc
_refine_ls_wR_factor_gt 0.0797
_refine_ls_wR_factor_ref 0.0879
_reflns_number_gt 6761
_reflns_number_total 10707
_reflns_threshold_expression >2sigma(I)
_cod_data_source_file om400338k_si_001.cif
_cod_data_source_block IMesAuPyrPF6
_cod_original_sg_symbol_H-M 'P 21/c'
_cod_database_code 4081014

loop_
_symmetry_equiv_pos_as_xyz
'x, y, z'
'-x, y+1/2, -z+1/2'
'-x, -y, -z'
'x, -y-1/2, z-1/2'

loop_
_atom_site_label
_atom_site_type_symbol
_atom_site_fract_x
_atom_site_fract_y
_atom_site_fract_z
_atom_site_U_iso_or_equiv
_atom_site_adp_type
_atom_site_occupancy
_atom_site_symmetry_multiplicity
_atom_site_calc_flag
_atom_site_refinement_flags
Au1 Au 0.54305(2) 0.253524(8) 0.019601(13) 0.02752(8) Uani 1 1 d .
Au2 Au 0.99803(2) 0.496580(8) 0.248122(14) 0.02760(8) Uani 1 1 d .
C1 C 1.0009(5) 0.43865(19) 0.2554(3) 0.0242(15) Uani 1 1 d .
C2 C 1.0410(6) 0.3757(2) 0.2345(4) 0.0378(17) Uani 1 1 d .
H2 H 1.0701 0.3533 0.2124 0.045 Uiso 1 1 calc R
C3 C 0.9795(5) 0.37736(19) 0.2989(4) 0.0330(15) Uani 1 1 d .
H3 H 0.9571 0.3563 0.3295 0.040 Uiso 1 1 calc R
C4 C 0.8883(5) 0.43279(18) 0.3713(3) 0.0294(15) Uani 1 1 d .
C5 C 0.7586(5) 0.44235(17) 0.3352(3) 0.0273(14) Uani 1 1 d .
C6 C 0.6982(6) 0.46100(19) 0.3922(4) 0.0349(16) Uani 1 1 d .
H6 H 0.6121 0.4681 0.3695 0.042 Uiso 1 1 calc R
C7 C 0.7620(5) 0.46937(19) 0.4815(4) 0.0333(15) Uani 1 1 d .
C8 C 0.8906(6) 0.45859(19) 0.5141(4) 0.0346(16) Uani 1 1 d .
H8 H 0.9344 0.4638 0.5741 0.042 Uiso 1 1 calc R
C9 C 0.9553(5) 0.44042(18) 0.4600(4) 0.0276(14) Uani 1 1 d .
C10 C 1.0973(5) 0.4303(2) 0.4987(4) 0.0411(17) Uani 1 1 d .
H10A H 1.1056 0.4034 0.5167 0.062 Uiso 1 1 calc R
H10B H 1.1346 0.4465 0.5502 0.062 Uiso 1 1 calc R
H10C H 1.1412 0.4346 0.4536 0.062 Uiso 1 1 calc R
C11 C 0.6895(5) 0.4343(2) 0.2374(3) 0.0394(17) Uani 1 1 d .
H11A H 0.6887 0.4576 0.2026 0.059 Uiso 1 1 calc R
H11B H 0.6027 0.4264 0.2321 0.059 Uiso 1 1 calc R
H11C H 0.7331 0.4139 0.2153 0.059 Uiso 1 1 calc R
C12 C 0.6939(6) 0.4905(2) 0.5397(4) 0.0484(19) Uani 1 1 d .
H12A H 0.6387 0.5102 0.5045 0.073 Uiso 1 1 calc R
H12B H 0.7561 0.5026 0.5894 0.073 Uiso 1 1 calc R
H12C H 0.6433 0.4723 0.5623 0.073 Uiso 1 1 calc R
C13 C 1.1180(5) 0.42741(18) 0.1441(3) 0.0278(14) Uani 1 1 d .
C14 C 1.0474(6) 0.43749(19) 0.0566(4) 0.0347(16) Uani 1 1 d .
C15 C 1.1139(6) 0.4529(2) 0.0007(4) 0.0396(17) Uani 1 1 d .
H15 H 1.0687 0.4592 -0.0583 0.048 Uiso 1 1 calc R
C16 C 1.2459(6) 0.45925(19) 0.0290(4) 0.0370(16) Uani 1 1 d .
C17 C 1.3111(5) 0.44947(19) 0.1157(4) 0.0350(16) Uani 1 1 d .
H17 H 1.3992 0.4542 0.1354 0.042 Uiso 1 1 calc R
C18 C 1.2527(5) 0.43287(19) 0.1757(4) 0.0343(16) Uani 1 1 d .
C19 C 1.3255(6) 0.4233(2) 0.2709(4) 0.050(2) Uani 1 1 d .
H19A H 1.4132 0.4317 0.2823 0.075 Uiso 1 1 calc R
H19B H 1.3232 0.3956 0.2801 0.075 Uiso 1 1 calc R
H19C H 1.2869 0.4365 0.3115 0.075 Uiso 1 1 calc R
C20 C 0.9026(6) 0.4320(2) 0.0236(4) 0.0484(19) Uani 1 1 d .
H20A H 0.8663 0.4360 0.0728 0.073 Uiso 1 1 calc R
H20B H 0.8835 0.4059 0.0007 0.073 Uiso 1 1 calc R
H20C H 0.8664 0.4504 -0.0235 0.073 Uiso 1 1 calc R
C21 C 1.3157(6) 0.4774(2) -0.0331(4) 0.059(2) Uani 1 1 d .
H21A H 1.3750 0.4968 -0.0006 0.088 Uiso 1 1 calc R
H21B H 1.2544 0.4894 -0.0834 0.088 Uiso 1 1 calc R
H21C H 1.3619 0.4575 -0.0547 0.088 Uiso 1 1 calc R
C22 C 1.1006(6) 0.5764(2) 0.2381(4) 0.0421(18) Uani 1 1 d .
H22 H 1.1735 0.5626 0.2360 0.050 Uiso 1 1 calc R
C23 C 1.1027(7) 0.6166(2) 0.2366(5) 0.053(2) Uani 1 1 d .
H23 H 1.1759 0.6299 0.2331 0.064 Uiso 1 1 calc R
C24 C 0.9941(7) 0.6367(2) 0.2403(4) 0.058(2) Uani 1 1 d .
H24 H 0.9936 0.6638 0.2400 0.070 Uiso 1 1 calc R
C25 C 0.8870(7) 0.6164(2) 0.2445(5) 0.052(2) Uani 1 1 d .
H25 H 0.8131 0.6298 0.2465 0.062 Uiso 1 1 calc R
C26 C 0.8891(6) 0.5762(2) 0.2459(4) 0.0401(17) Uani 1 1 d .
H26 H 0.8165 0.5625 0.2491 0.048 Uiso 1 1 calc R
C27 C 0.5405(5) 0.31163(19) 0.0165(3) 0.0257(15) Uani 1 1 d .
C28 C 0.5696(6) 0.3728(2) -0.0236(4) 0.0365(16) Uani 1 1 d .
H28 H 0.5941 0.3938 -0.0531 0.044 Uiso 1 1 calc R
C29 C 0.5080(6) 0.37455(19) 0.0412(4) 0.0356(16) Uani 1 1 d .
H29 H 0.4818 0.3970 0.0648 0.043 Uiso 1 1 calc R
C30 C 0.4243(5) 0.32328(17) 0.1291(3) 0.0264(14) Uani 1 1 d .
C31 C 0.2939(5) 0.31586(19) 0.0967(4) 0.0329(15) Uani 1 1 d .
C32 C 0.2318(6) 0.29966(19) 0.1554(4) 0.0360(16) Uani 1 1 d .
H32 H 0.1446 0.2937 0.1341 0.043 Uiso 1 1 calc R
C33 C 0.2972(6) 0.29210(19) 0.2457(4) 0.0367(16) Uani 1 1 d .
C34 C 0.4270(6) 0.30043(19) 0.2753(4) 0.0357(16) Uani 1 1 d .
H34 H 0.4710 0.2955 0.3354 0.043 Uiso 1 1 calc R
C35 C 0.4954(6) 0.31599(19) 0.2184(4) 0.0339(15) Uani 1 1 d .
C36 C 0.6359(5) 0.3240(2) 0.2542(4) 0.0453(18) Uani 1 1 d .
H36A H 0.6769 0.3194 0.2077 0.068 Uiso 1 1 calc R
H36B H 0.6725 0.3071 0.3045 0.068 Uiso 1 1 calc R
H36C H 0.6487 0.3507 0.2736 0.068 Uiso 1 1 calc R
C37 C 0.2210(6) 0.3239(2) -0.0008(4) 0.0475(19) Uani 1 1 d .
H37A H 0.2454 0.3490 -0.0182 0.071 Uiso 1 1 calc R
H37B H 0.1303 0.3236 -0.0074 0.071 Uiso 1 1 calc R
H37C H 0.2413 0.3041 -0.0387 0.071 Uiso 1 1 calc R
C38 C 0.2261(6) 0.2742(2) 0.3072(4) 0.050(2) Uani 1 1 d .
H38A H 0.1679 0.2931 0.3196 0.075 Uiso 1 1 calc R
H38B H 0.2868 0.2663 0.3628 0.075 Uiso 1 1 calc R
H38C H 0.1786 0.2518 0.2783 0.075 Uiso 1 1 calc R
C39 C 0.6544(5) 0.31721(17) -0.0987(4) 0.0280(14) Uani 1 1 d .
C40 C 0.7849(5) 0.30983(18) -0.0653(3) 0.0295(14) Uani 1 1 d .
C41 C 0.8452(6) 0.29098(18) -0.1223(4) 0.0344(16) Uani 1 1 d .
H41 H 0.9324 0.2851 -0.1012 0.041 Uiso 1 1 calc R
C42 C 0.7783(5) 0.28092(18) -0.2093(4) 0.0309(15) Uani 1 1 d .
C43 C 0.6477(6) 0.28895(19) -0.2393(4) 0.0374(17) Uani 1 1 d .
H43 H 0.6022 0.2816 -0.2976 0.045 Uiso 1 1 calc R
C44 C 0.5825(5) 0.30744(18) -0.1859(3) 0.0295(15) Uani 1 1 d .
C45 C 0.8606(5) 0.3187(2) 0.0313(3) 0.0411(17) Uani 1 1 d .
H45A H 0.8266 0.3418 0.0514 0.062 Uiso 1 1 calc R
H45B H 0.9493 0.3228 0.0345 0.062 Uiso 1 1 calc R
H45C H 0.8537 0.2971 0.0694 0.062 Uiso 1 1 calc R
C46 C 0.4394(6) 0.3158(2) -0.2199(4) 0.0434(18) Uani 1 1 d .
H46A H 0.3991 0.3089 -0.1741 0.065 Uiso 1 1 calc R
H46B H 0.4023 0.3006 -0.2733 0.065 Uiso 1 1 calc R
H46C H 0.4262 0.3431 -0.2339 0.065 Uiso 1 1 calc R
C47 C 0.8457(6) 0.2598(2) -0.2690(4) 0.050(2) Uani 1 1 d .
H47A H 0.9041 0.2773 -0.2857 0.075 Uiso 1 1 calc R
H47B H 0.7830 0.2506 -0.3224 0.075 Uiso 1 1 calc R
H47C H 0.8927 0.2380 -0.2368 0.075 Uiso 1 1 calc R
C48 C 0.6520(6) 0.1739(2) 0.0160(4) 0.0387(17) Uani 1 1 d .
H48 H 0.7243 0.1880 0.0134 0.046 Uiso 1 1 calc R
C49 C 0.6558(7) 0.1342(2) 0.0152(5) 0.057(2) Uani 1 1 d .
H49 H 0.7294 0.1211 0.0116 0.069 Uiso 1 1 calc R
C50 C 0.5464(8) 0.1132(2) 0.0199(5) 0.070(3) Uani 1 1 d .
H50 H 0.5457 0.0861 0.0191 0.085 Uiso 1 1 calc R
C51 C 0.4413(7) 0.1338(2) 0.0256(5) 0.060(2) Uani 1 1 d .
H51 H 0.3685 0.1205 0.0303 0.072 Uiso 1 1 calc R
C52 C 0.4417(6) 0.1739(2) 0.0246(4) 0.0438(18) Uani 1 1 d .
H52 H 0.3684 0.1875 0.0268 0.053 Uiso 1 1 calc R
N1 N 1.0524(4) 0.41366(15) 0.2079(3) 0.0289(12) Uani 1 1 d .
N2 N 0.9560(4) 0.41636(15) 0.3109(3) 0.0276(12) Uani 1 1 d .
N3 N 0.9945(4) 0.55663(15) 0.2425(3) 0.0284(13) Uani 1 1 d .
N4 N 0.5889(4) 0.33382(15) -0.0373(3) 0.0294(12) Uani 1 1 d .
N5 N 0.4915(4) 0.33640(14) 0.0654(3) 0.0263(12) Uani 1 1 d .
N6 N 0.5452(4) 0.19338(15) 0.0205(3) 0.0290(13) Uani 1 1 d .
P1 P 0.04373(18) 0.19693(6) 0.02208(11) 0.0437(5) Uani 1 1 d .
P2 P 0.50926(18) 0.44585(6) 0.75733(11) 0.0467(5) Uani 1 1 d .
F1 F -0.0499(5) 0.22644(14) 0.0508(3) 0.0813(15) Uani 1 1 d .
F2 F 0.1356(4) 0.16746(14) -0.0095(3) 0.0802(14) Uani 1 1 d .
F3 F 0.1341(5) 0.19553(16) 0.1219(3) 0.1017(18) Uani 1 1 d .
F4 F -0.0479(4) 0.19766(14) -0.0780(3) 0.0822(15) Uani 1 1 d .
F5 F -0.0341(4) 0.16104(14) 0.0441(3) 0.0874(16) Uani 1 1 d .
F6 F 0.1224(5) 0.23274(14) 0.0005(3) 0.0832(16) Uani 1 1 d .
F7 F 0.4211(4) 0.41531(14) 0.7905(3) 0.0814(15) Uani 1 1 d .
F8 F 0.5903(4) 0.41069(15) 0.7370(4) 0.1019(18) Uani 1 1 d .
F9 F 0.4282(5) 0.48108(15) 0.7794(3) 0.0877(16) Uani 1 1 d .
F10 F 0.5966(4) 0.47682(15) 0.7254(3) 0.0870(16) Uani 1 1 d .
F11 F 0.6032(4) 0.44775(14) 0.8561(3) 0.0807(15) Uani 1 1 d .
F12 F 0.4164(5) 0.44312(15) 0.6572(3) 0.0895(16) Uani 1 1 d .

loop_
_atom_site_aniso_label
_atom_site_aniso_U_11
_atom_site_aniso_U_22
_atom_site_aniso_U_33
_atom_site_aniso_U_23
_atom_site_aniso_U_13
_atom_site_aniso_U_12
Au1 0.03168(13) 0.02473(16) 0.02721(12) 0.00035(11) 0.01010(10) 0.00139(12)
Au2 0.03183(14) 0.02443(16) 0.02742(12) 0.00126(9) 0.00981(10) 0.00140(9)
C1 0.025(4) 0.022(4) 0.023(3) 0.001(2) 0.002(3) 0.001(3)
C2 0.044(4) 0.026(4) 0.043(4) -0.002(3) 0.010(3) -0.002(3)
C3 0.037(4) 0.024(4) 0.039(3) -0.001(3) 0.013(3) 0.000(3)
C4 0.027(3) 0.033(4) 0.027(3) 0.001(3) 0.007(3) -0.002(3)
C5 0.030(3) 0.024(4) 0.026(3) 0.001(3) 0.005(3) -0.002(3)
C6 0.030(3) 0.035(4) 0.042(4) 0.004(3) 0.014(3) 0.003(3)
C7 0.036(4) 0.031(4) 0.035(3) 0.003(3) 0.014(3) -0.003(3)
C8 0.042(4) 0.035(4) 0.022(3) -0.004(3) 0.003(3) -0.008(3)
C9 0.034(4) 0.022(4) 0.028(3) 0.008(3) 0.011(3) 0.001(3)
C10 0.038(4) 0.038(5) 0.041(4) -0.005(3) 0.002(3) 0.003(3)
C11 0.035(4) 0.045(5) 0.035(3) 0.000(3) 0.004(3) 0.009(3)
C12 0.047(4) 0.054(5) 0.053(4) -0.009(4) 0.028(3) -0.005(4)
C13 0.032(4) 0.026(4) 0.026(3) -0.007(3) 0.009(3) 0.001(3)
C14 0.035(4) 0.040(5) 0.031(3) -0.005(3) 0.013(3) 0.000(3)
C15 0.048(4) 0.041(5) 0.030(3) 0.000(3) 0.011(3) -0.006(4)
C16 0.037(4) 0.037(5) 0.041(4) -0.004(3) 0.017(3) -0.001(3)
C17 0.023(3) 0.047(5) 0.036(3) -0.010(3) 0.010(3) 0.000(3)
C18 0.028(4) 0.040(5) 0.034(3) -0.008(3) 0.007(3) 0.002(3)
C19 0.033(4) 0.067(6) 0.047(4) 0.008(4) 0.004(3) 0.005(4)
C20 0.038(4) 0.059(6) 0.046(4) 0.001(4) 0.008(3) -0.011(4)
C21 0.053(4) 0.081(7) 0.051(4) -0.002(4) 0.028(4) -0.013(4)
C22 0.042(4) 0.043(5) 0.041(4) 0.003(4) 0.013(3) 0.003(4)
C23 0.059(5) 0.032(5) 0.071(5) -0.004(4) 0.020(4) -0.010(4)
C24 0.066(6) 0.028(5) 0.077(6) -0.001(4) 0.015(5) -0.001(4)
C25 0.053(5) 0.026(5) 0.077(5) 0.002(4) 0.020(4) 0.013(4)
C26 0.033(4) 0.046(5) 0.039(4) -0.002(3) 0.007(3) 0.004(4)
C27 0.019(4) 0.033(4) 0.024(3) 0.004(3) 0.004(3) 0.000(3)
C28 0.045(4) 0.029(4) 0.037(3) 0.010(3) 0.015(3) 0.002(3)
C29 0.045(4) 0.023(4) 0.034(3) -0.003(3) 0.003(3) 0.003(3)
C30 0.028(3) 0.022(4) 0.032(3) -0.004(3) 0.013(3) 0.003(3)
C31 0.027(3) 0.033(4) 0.039(3) -0.006(3) 0.010(3) 0.002(3)
C32 0.036(4) 0.041(5) 0.038(3) -0.001(3) 0.020(3) 0.004(3)
C33 0.042(4) 0.029(4) 0.041(4) 0.000(3) 0.015(3) 0.006(3)
C34 0.035(4) 0.051(5) 0.021(3) 0.001(3) 0.008(3) 0.005(3)
C35 0.034(4) 0.026(4) 0.041(4) -0.006(3) 0.011(3) -0.002(3)
C36 0.039(4) 0.055(6) 0.039(4) 0.006(3) 0.006(3) -0.007(4)
C37 0.040(4) 0.064(6) 0.038(4) 0.001(4) 0.010(3) 0.002(4)
C38 0.045(4) 0.062(6) 0.050(4) 0.003(4) 0.025(3) 0.000(4)
C39 0.038(4) 0.015(3) 0.034(3) 0.005(3) 0.015(3) 0.001(3)
C40 0.029(3) 0.028(4) 0.032(3) 0.005(3) 0.009(3) -0.003(3)
C41 0.032(4) 0.032(4) 0.040(4) 0.005(3) 0.011(3) 0.003(3)
C42 0.036(4) 0.031(4) 0.029(3) -0.001(3) 0.015(3) 0.000(3)
C43 0.049(4) 0.041(5) 0.022(3) -0.001(3) 0.011(3) 0.000(3)
C44 0.025(3) 0.036(4) 0.025(3) 0.011(3) 0.004(3) 0.000(3)
C45 0.042(4) 0.046(5) 0.034(3) -0.006(3) 0.009(3) -0.006(3)
C46 0.046(4) 0.045(5) 0.035(4) -0.002(3) 0.005(3) 0.005(4)
C47 0.055(4) 0.050(5) 0.051(4) -0.016(4) 0.026(4) -0.002(4)
C48 0.042(4) 0.033(5) 0.043(4) -0.001(3) 0.015(3) 0.008(3)
C49 0.061(5) 0.030(5) 0.085(5) -0.003(4) 0.028(4) 0.013(4)
C50 0.090(7) 0.021(5) 0.103(7) -0.004(4) 0.031(6) 0.004(5)
C51 0.068(6) 0.021(5) 0.094(6) 0.002(4) 0.029(5) -0.010(4)
C52 0.042(4) 0.035(5) 0.055(4) -0.001(4) 0.015(4) 0.000(4)
N1 0.036(3) 0.021(3) 0.032(3) -0.002(2) 0.013(2) 0.007(2)
N2 0.032(3) 0.022(3) 0.027(3) 0.002(2) 0.005(2) 0.005(2)
N3 0.033(3) 0.023(3) 0.028(3) 0.001(2) 0.009(3) 0.000(2)
N4 0.037(3) 0.023(3) 0.028(3) 0.001(2) 0.009(2) 0.004(2)
N5 0.028(3) 0.020(3) 0.031(3) 0.001(2) 0.009(2) 0.004(2)
N6 0.040(3) 0.017(3) 0.029(3) -0.001(2) 0.009(3) 0.000(2)
P1 0.0522(12) 0.0326(12) 0.0501(11) -0.0018(9) 0.0208(10) 0.0012(9)
P2 0.0538(12) 0.0397(14) 0.0502(11) 0.0056(9) 0.0208(10) 0.0079(10)
F1 0.114(4) 0.058(4) 0.093(3) -0.004(3) 0.064(3) 0.024(3)
F2 0.057(3) 0.052(3) 0.143(4) -0.016(3) 0.047(3) 0.003(2)
F3 0.112(4) 0.090(5) 0.074(3) 0.013(3) -0.021(3) -0.012(4)
F4 0.103(4) 0.067(4) 0.060(3) -0.015(3) -0.003(3) 0.026(3)
F5 0.071(3) 0.055(4) 0.149(4) 0.025(3) 0.052(3) -0.009(3)
F6 0.111(4) 0.047(3) 0.110(4) -0.011(3) 0.061(3) -0.033(3)
F7 0.051(3) 0.068(4) 0.124(4) 0.024(3) 0.022(3) -0.011(3)
F8 0.077(3) 0.071(4) 0.169(5) -0.020(4) 0.054(3) 0.025(3)
F9 0.125(4) 0.062(4) 0.093(3) 0.005(3) 0.059(3) 0.038(3)
F10 0.114(4) 0.079(4) 0.085(3) 0.017(3) 0.055(3) -0.020(3)
F11 0.094(4) 0.070(4) 0.062(3) 0.019(3) -0.004(2) -0.025(3)
F12 0.108(4) 0.078(4) 0.065(3) -0.010(3) -0.005(3) 0.008(3)

loop_
_atom_type_symbol
_atom_type_description
_atom_type_scat_dispersion_real
_atom_type_scat_dispersion_imag
_atom_type_scat_source
Au Au -2.0133 8.8022 'International Tables Vol C Tables 4.2.6.8 and 6.1.1.4'
C C 0.0033 0.0016 'International Tables Vol C Tables 4.2.6.8 and 6.1.1.4'
N N 0.0061 0.0033 'International Tables Vol C Tables 4.2.6.8 and 6.1.1.4'
P P 0.1023 0.0942 'International Tables Vol C Tables 4.2.6.8 and 6.1.1.4'
F F 0.0171 0.0103 'International Tables Vol C Tables 4.2.6.8 and 6.1.1.4'
H H 0.0000 0.0000 'International Tables Vol C Tables 4.2.6.8 and 6.1.1.4'

loop_
_geom_angle_atom_site_label_1
_geom_angle_atom_site_label_2
_geom_angle_atom_site_label_3
_geom_angle
C27 Au1 N6 179.06(17)
C1 Au2 N3 179.13(18)
N2 C1 N1 105.6(6)
N2 C1 Au2 127.1(4)
N1 C1 Au2 127.3(4)
C3 C2 N1 106.5(6)
C3 C2 H2 126.7
N1 C2 H2 126.7
C2 C3 N2 106.8(5)
C2 C3 H3 126.6
N2 C3 H3 126.6
C9 C4 C5 122.5(5)
C9 C4 N2 119.4(5)
C5 C4 N2 118.0(5)
C6 C5 C4 117.2(5)
C6 C5 C11 121.8(5)
C4 C5 C11 120.9(5)
C7 C6 C5 122.1(5)
C7 C6 H6 118.9
C5 C6 H6 118.9
C6 C7 C8 118.1(5)
C6 C7 C12 120.3(5)
C8 C7 C12 121.6(5)
C9 C8 C7 121.9(5)
C9 C8 H8 119.0
C7 C8 H8 119.0
C4 C9 C8 118.1(5)
C4 C9 C10 122.2(5)
C8 C9 C10 119.6(5)
C9 C10 H10A 109.5
C9 C10 H10B 109.5
H10A C10 H10B 109.5
C9 C10 H10C 109.5
H10A C10 H10C 109.5
H10B C10 H10C 109.5
C5 C11 H11A 109.5
C5 C11 H11B 109.5
H11A C11 H11B 109.5
C5 C11 H11C 109.5
H11A C11 H11C 109.5
H11B C11 H11C 109.5
C7 C12 H12A 109.5
C7 C12 H12B 109.5
H12A C12 H12B 109.5
C7 C12 H12C 109.5
H12A C12 H12C 109.5
H12B C12 H12C 109.5
C14 C13 C18 122.0(5)
C14 C13 N1 120.0(5)
C18 C13 N1 117.9(5)
C15 C14 C13 117.5(5)
C15 C14 C20 120.9(5)
C13 C14 C20 121.7(5)
C14 C15 C16 122.6(6)
C14 C15 H15 118.7
C16 C15 H15 118.7
C17 C16 C15 118.0(5)
C17 C16 C21 120.6(5)
C15 C16 C21 121.4(6)
C16 C17 C18 123.2(5)
C16 C17 H17 118.4
C18 C17 H17 118.4
C17 C18 C13 116.6(5)
C17 C18 C19 122.3(5)
C13 C18 C19 121.0(5)
C18 C19 H19A 109.5
C18 C19 H19B 109.5
H19A C19 H19B 109.5
C18 C19 H19C 109.5
H19A C19 H19C 109.5
H19B C19 H19C 109.5
C14 C20 H20A 109.5
C14 C20 H20B 109.5
H20A C20 H20B 109.5
C14 C20 H20C 109.5
H20A C20 H20C 109.5
H20B C20 H20C 109.5
C16 C21 H21A 109.5
C16 C21 H21B 109.5
H21A C21 H21B 109.5
C16 C21 H21C 109.5
H21A C21 H21C 109.5
H21B C21 H21C 109.5
N3 C22 C23 121.3(6)
N3 C22 H22 119.3
C23 C22 H22 119.3
C22 C23 C24 118.6(7)
C22 C23 H23 120.7
C24 C23 H23 120.7
C25 C24 C23 119.7(8)
C25 C24 H24 120.2
C23 C24 H24 120.2
C24 C25 C26 119.7(7)
C24 C25 H25 120.1
C26 C25 H25 120.1
N3 C26 C25 120.8(6)
N3 C26 H26 119.6
C25 C26 H26 119.6
N4 C27 N5 106.1(6)
N4 C27 Au1 125.2(4)
N5 C27 Au1 128.6(4)
C29 C28 N4 106.6(5)
C29 C28 H28 126.7
N4 C28 H28 126.7
C28 C29 N5 106.7(5)
C28 C29 H29 126.7
N5 C29 H29 126.7
C31 C30 C35 123.0(5)
C31 C30 N5 118.0(5)
C35 C30 N5 118.8(5)
C30 C31 C32 118.2(5)
C30 C31 C37 121.2(5)
C32 C31 C37 120.6(5)
C31 C32 C33 121.5(6)
C31 C32 H32 119.3
C33 C32 H32 119.3
C34 C33 C32 118.2(5)
C34 C33 C38 121.9(5)
C32 C33 C38 119.8(6)
C33 C34 C35 122.7(5)
C33 C34 H34 118.6
C35 C34 H34 118.6
C30 C35 C34 116.3(5)
C30 C35 C36 123.5(5)
C34 C35 C36 120.2(5)
C35 C36 H36A 109.5
C35 C36 H36B 109.5
H36A C36 H36B 109.5
C35 C36 H36C 109.5
H36A C36 H36C 109.5
H36B C36 H36C 109.5
C31 C37 H37A 109.5
C31 C37 H37B 109.5
H37A C37 H37B 109.5
C31 C37 H37C 109.5
H37A C37 H37C 109.5
H37B C37 H37C 109.5
C33 C38 H38A 109.5
C33 C38 H38B 109.5
H38A C38 H38B 109.5
C33 C38 H38C 109.5
H38A C38 H38C 109.5
H38B C38 H38C 109.5
C40 C39 C44 123.3(5)
C40 C39 N4 117.7(5)
C44 C39 N4 118.8(5)
C39 C40 C41 117.5(5)
C39 C40 C45 122.7(5)
C41 C40 C45 119.6(5)
C42 C41 C40 121.3(5)
C42 C41 H41 119.3
C40 C41 H41 119.3
C41 C42 C43 118.8(5)
C41 C42 C47 120.2(5)
C43 C42 C47 121.0(5)
C44 C43 C42 122.6(6)
C44 C43 H43 118.7
C42 C43 H43 118.7
C43 C44 C39 116.5(5)
C43 C44 C46 121.7(5)
C39 C44 C46 121.8(5)
C40 C45 H45A 109.5
C40 C45 H45B 109.5
H45A C45 H45B 109.5
C40 C45 H45C 109.5
H45A C45 H45C 109.5
H45B C45 H45C 109.5
C44 C46 H46A 109.5
C44 C46 H46B 109.5
H46A C46 H46B 109.5
C44 C46 H46C 109.5
H46A C46 H46C 109.5
H46B C46 H46C 109.5
C42 C47 H47A 109.5
C42 C47 H47B 109.5
H47A C47 H47B 109.5
C42 C47 H47C 109.5
H47A C47 H47C 109.5
H47B C47 H47C 109.5
N6 C48 C49 121.4(6)
N6 C48 H48 119.3
C49 C48 H48 119.3
C48 C49 C50 118.8(7)
C48 C49 H49 120.6
C50 C49 H49 120.6
C51 C50 C49 118.2(8)
C51 C50 H50 120.9
C49 C50 H50 120.9
C50 C51 C52 120.7(7)
C50 C51 H51 119.7
C52 C51 H51 119.7
N6 C52 C51 120.8(6)
N6 C52 H52 119.6
C51 C52 H52 119.6
C1 N1 C2 110.5(5)
C1 N1 C13 121.6(5)
C2 N1 C13 127.7(5)
C1 N2 C3 110.5(5)
C1 N2 C4 122.1(5)
C3 N2 C4 127.3(5)
C26 N3 C22 119.9(6)
C26 N3 Au2 120.3(4)
C22 N3 Au2 119.8(4)
C27 N4 C28 110.6(5)
C27 N4 C39 122.3(5)
C28 N4 C39 127.1(5)
C27 N5 C29 110.0(5)
C27 N5 C30 122.7(5)
C29 N5 C30 127.1(5)
C52 N6 C48 120.1(6)
C52 N6 Au1 119.8(4)
C48 N6 Au1 120.0(4)
F3 P1 F5 89.3(3)
F3 P1 F4 179.1(3)
F5 P1 F4 89.8(3)
F3 P1 F6 90.4(3)
F5 P1 F6 179.6(3)
F4 P1 F6 90.5(3)
F3 P1 F1 90.9(3)
F5 P1 F1 90.7(2)
F4 P1 F1 89.4(3)
F6 P1 F1 89.5(3)
F3 P1 F2 90.6(3)
F5 P1 F2 89.5(3)
F4 P1 F2 89.1(2)
F6 P1 F2 90.3(2)
F1 P1 F2 178.5(3)
F8 P2 F11 88.9(3)
F8 P2 F9 179.1(3)
F11 P2 F9 90.3(3)
F8 P2 F10 91.9(3)
F11 P2 F10 89.7(3)
F9 P2 F10 88.5(3)
F8 P2 F12 89.8(3)
F11 P2 F12 178.7(3)
F9 P2 F12 91.0(3)
F10 P2 F12 90.4(2)
F8 P2 F7 89.0(3)
F11 P2 F7 89.9(2)
F9 P2 F7 90.6(3)
F10 P2 F7 179.0(3)
F12 P2 F7 90.1(3)

loop_
_geom_bond_atom_site_label_1
_geom_bond_atom_site_label_2
_geom_bond_distance
Au1 C27 1.990(7)
Au1 N6 2.059(5)
Au2 C1 1.986(6)
Au2 N3 2.057(5)
C1 N2 1.339(6)
C1 N1 1.347(7)
C2 C3 1.347(8)
C2 N1 1.380(7)
C2 H2 0.9300
C3 N2 1.381(7)
C3 H3 0.9300
C4 C9 1.381(7)
C4 C5 1.396(7)
C4 N2 1.453(6)
C5 C6 1.392(7)
C5 C11 1.508(7)
C6 C7 1.385(7)
C6 H6 0.9300
C7 C8 1.391(8)
C7 C12 1.502(7)
C8 C9 1.381(7)
C8 H8 0.9300
C9 C10 1.525(7)
C10 H10A 0.9600
C10 H10B 0.9600
C10 H10C 0.9600
C11 H11A 0.9600
C11 H11B 0.9600
C11 H11C 0.9600
C12 H12A 0.9600
C12 H12B 0.9600
C12 H12C 0.9600
C13 C14 1.394(7)
C13 C18 1.414(7)
C13 N1 1.448(6)
C14 C15 1.376(7)
C14 C20 1.518(8)
C15 C16 1.389(8)
C15 H15 0.9300
C16 C17 1.366(8)
C16 C21 1.513(7)
C17 C18 1.384(7)
C17 H17 0.9300
C18 C19 1.494(7)
C19 H19A 0.9600
C19 H19B 0.9600
C19 H19C 0.9600
C20 H20A 0.9600
C20 H20B 0.9600
C20 H20C 0.9600
C21 H21A 0.9600
C21 H21B 0.9600
C21 H21C 0.9600
C22 N3 1.352(7)
C22 C23 1.376(9)
C22 H22 0.9300
C23 C24 1.379(9)
C23 H23 0.9300
C24 C25 1.370(9)
C24 H24 0.9300
C25 C26 1.377(9)
C25 H25 0.9300
C26 N3 1.339(7)
C26 H26 0.9300
C27 N4 1.338(6)
C27 N5 1.341(7)
C28 C29 1.352(8)
C28 N4 1.376(7)
C28 H28 0.9300
C29 N5 1.384(7)
C29 H29 0.9300
C30 C31 1.383(7)
C30 C35 1.398(7)
C30 N5 1.452(6)
C31 C32 1.388(7)
C31 C37 1.514(7)
C32 C33 1.397(8)
C32 H32 0.9300
C33 C34 1.380(8)
C33 C38 1.513(7)
C34 C35 1.405(7)
C34 H34 0.9300
C35 C36 1.490(8)
C36 H36A 0.9600
C36 H36B 0.9600
C36 H36C 0.9600
C37 H37A 0.9600
C37 H37B 0.9600
C37 H37C 0.9600
C38 H38A 0.9600
C38 H38B 0.9600
C38 H38C 0.9600
C39 C40 1.384(7)
C39 C44 1.392(7)
C39 N4 1.453(6)
C40 C41 1.395(7)
C40 C45 1.516(7)
C41 C42 1.376(7)
C41 H41 0.9300
C42 C43 1.387(8)
C42 C47 1.513(7)
C43 C44 1.382(7)
C43 H43 0.9300
C44 C46 1.517(7)
C45 H45A 0.9600
C45 H45B 0.9600
C45 H45C 0.9600
C46 H46A 0.9600
C46 H46B 0.9600
C46 H46C 0.9600
C47 H47A 0.9600
C47 H47B 0.9600
C47 H47C 0.9600
C48 N6 1.355(7)
C48 C49 1.361(9)
C48 H48 0.9300
C49 C50 1.405(9)
C49 H49 0.9300
C50 C51 1.364(9)
C50 H50 0.9300
C51 C52 1.372(9)
C51 H51 0.9300
C52 N6 1.323(7)
C52 H52 0.9300
P1 F3 1.574(4)
P1 F5 1.581(4)
P1 F4 1.582(4)
P1 F6 1.582(4)
P1 F1 1.583(4)
P1 F2 1.588(4)
P2 F8 1.573(5)
P2 F11 1.576(4)
P2 F9 1.585(5)
P2 F10 1.589(4)
P2 F12 1.590(4)
P2 F7 1.595(4)

loop_
_geom_torsion_atom_site_label_1
_geom_torsion_atom_site_label_2
_geom_torsion_atom_site_label_3
_geom_torsion_atom_site_label_4
_geom_torsion
N3 Au2 C1 N2 15(14)
N3 Au2 C1 N1 -162(14)
N1 C2 C3 N2 -0.7(7)
C9 C4 C5 C6 1.4(9)
N2 C4 C5 C6 -174.9(5)
C9 C4 C5 C11 178.7(6)
N2 C4 C5 C11 2.4(9)
C4 C5 C6 C7 -1.1(9)
C11 C5 C6 C7 -178.3(6)
C5 C6 C7 C8 0.1(9)
C5 C6 C7 C12 178.3(6)
C6 C7 C8 C9 0.7(10)
C12 C7 C8 C9 -177.5(6)
C5 C4 C9 C8 -0.7(9)
N2 C4 C9 C8 175.5(5)
C5 C4 C9 C10 -179.4(6)
N2 C4 C9 C10 -3.1(9)
C7 C8 C9 C4 -0.3(9)
C7 C8 C9 C10 178.3(6)
C18 C13 C14 C15 0.5(10)
N1 C13 C14 C15 175.7(5)
C18 C13 C14 C20 -179.3(6)
N1 C13 C14 C20 -4.1(9)
C13 C14 C15 C16 -1.4(10)
C20 C14 C15 C16 178.4(6)
C14 C15 C16 C17 0.5(10)
C14 C15 C16 C21 -178.0(6)
C15 C16 C17 C18 1.4(10)
C21 C16 C17 C18 179.9(6)
C16 C17 C18 C13 -2.2(10)
C16 C17 C18 C19 -178.5(6)
C14 C13 C18 C17 1.2(9)
N1 C13 C18 C17 -174.1(5)
C14 C13 C18 C19 177.5(6)
N1 C13 C18 C19 2.2(9)
N3 C22 C23 C24 0.4(10)
C22 C23 C24 C25 -0.6(10)
C23 C24 C25 C26 0.6(10)
C24 C25 C26 N3 -0.4(10)
N6 Au1 C27 N4 -37(11)
N6 Au1 C27 N5 143(11)
N4 C28 C29 N5 0.1(7)
C35 C30 C31 C32 -1.4(10)
N5 C30 C31 C32 173.8(5)
C35 C30 C31 C37 -179.4(6)
N5 C30 C31 C37 -4.3(9)
C30 C31 C32 C33 2.0(9)
C37 C31 C32 C33 -179.9(6)
C31 C32 C33 C34 -1.3(10)
C31 C32 C33 C38 -179.6(6)
C32 C33 C34 C35 -0.2(10)
C38 C33 C34 C35 178.1(6)
C31 C30 C35 C34 0.0(9)
N5 C30 C35 C34 -175.1(5)
C31 C30 C35 C36 -179.8(6)
N5 C30 C35 C36 5.2(9)
C33 C34 C35 C30 0.9(10)
C33 C34 C35 C36 -179.4(6)
C44 C39 C40 C41 -1.2(9)
N4 C39 C40 C41 174.9(5)
C44 C39 C40 C45 -176.7(6)
N4 C39 C40 C45 -0.6(9)
C39 C40 C41 C42 1.5(9)
C45 C40 C41 C42 177.2(6)
C40 C41 C42 C43 -1.6(10)
C40 C41 C42 C47 -178.8(5)
C41 C42 C43 C44 1.4(10)
C47 C42 C43 C44 178.6(6)
C42 C43 C44 C39 -1.1(9)
C42 C43 C44 C46 -179.7(6)
C40 C39 C44 C43 1.0(9)
N4 C39 C44 C43 -175.1(5)
C40 C39 C44 C46 179.6(6)
N4 C39 C44 C46 3.6(9)
N6 C48 C49 C50 -0.5(10)
C48 C49 C50 C51 -0.4(11)
C49 C50 C51 C52 1.6(11)
C50 C51 C52 N6 -1.9(11)
N2 C1 N1 C2 -0.7(6)
Au2 C1 N1 C2 177.1(4)
N2 C1 N1 C13 -176.2(5)
Au2 C1 N1 C13 1.6(7)
C3 C2 N1 C1 0.9(7)
C3 C2 N1 C13 176.0(5)
C14 C13 N1 C1 -83.0(7)
C18 C13 N1 C1 92.4(7)
C14 C13 N1 C2 102.3(7)
C18 C13 N1 C2 -82.3(8)
N1 C1 N2 C3 0.2(6)
Au2 C1 N2 C3 -177.6(4)
N1 C1 N2 C4 -177.6(5)
Au2 C1 N2 C4 4.6(7)
C2 C3 N2 C1 0.3(7)
C2 C3 N2 C4 178.0(5)
C9 C4 N2 C1 -96.5(7)
C5 C4 N2 C1 79.9(7)
C9 C4 N2 C3 86.1(8)
C5 C4 N2 C3 -97.5(7)
C25 C26 N3 C22 0.3(8)
C25 C26 N3 Au2 178.3(5)
C23 C22 N3 C26 -0.3(9)
C23 C22 N3 Au2 -178.3(5)
C1 Au2 N3 C26 -59(14)
C1 Au2 N3 C22 119(14)
N5 C27 N4 C28 -0.7(6)
Au1 C27 N4 C28 179.0(4)
N5 C27 N4 C39 178.0(5)
Au1 C27 N4 C39 -2.3(7)
C29 C28 N4 C27 0.4(7)
C29 C28 N4 C39 -178.2(5)
C40 C39 N4 C27 -86.6(7)
C44 C39 N4 C27 89.7(7)
C40 C39 N4 C28 91.9(7)
C44 C39 N4 C28 -91.9(7)
N4 C27 N5 C29 0.7(6)
Au1 C27 N5 C29 -179.0(4)
N4 C27 N5 C30 177.0(5)
Au1 C27 N5 C30 -2.7(8)
C28 C29 N5 C27 -0.5(7)
C28 C29 N5 C30 -176.5(5)
C31 C30 N5 C27 -86.4(7)
C35 C30 N5 C27 88.9(7)
C31 C30 N5 C29 89.1(7)
C35 C30 N5 C29 -95.5(7)
C51 C52 N6 C48 0.9(9)
C51 C52 N6 Au1 -179.8(5)
C49 C48 N6 C52 0.3(9)
C49 C48 N6 Au1 -179.1(5)
C27 Au1 N6 C52 -100(11)
C27 Au1 N6 C48 79(11)
